data_8000197
loop_
_publ_author_name
'Kumara, Chanaka'
'Aikens, Christine M.'
'Dass, Amala'

_publ_section_title
;
 X-ray Crystal Structure and Theoretical Analysis of
 Au25--xAgx(SCH2CH2Ph)18--Alloy
;
_journal_issue 3
_journal_name_full 'The Journal of Physical Chemistry Letters'
_journal_page_first 461
_journal_paper_doi 10.1021/jz402441d
_journal_volume 5
_journal_year 2014
_chemical_formula_moiety 'C144 H162 Ag6.66 Au18.34 S18'
_chemical_formula_sum 'C144 H162 Ag6.66 Au18.34 S18'
_chemical_formula_weight 6800.70
_space_group_crystal_system triclinic
_space_group_IT_number 2
_space_group_name_Hall '-P 1'
_space_group_name_H-M_alt 'P -1'
_symmetry_space_group_name_Hall '-P 1'
_symmetry_space_group_name_H-M 'P -1'
_atom_sites_solution_hydrogens geom
_atom_sites_solution_primary direct
_audit_creation_date 2013-07-29
_audit_creation_method
;
  Olex2 1.2
  (compiled Apr 23 2013 17:59:47, GUI svn.r4466)
;
_cell_angle_alpha 105.871(12)
_cell_angle_beta 106.252(13)
_cell_angle_gamma 90.74(2)
_cell_formula_units_Z 1
_cell_length_a 16.191(7)
_cell_length_b 17.244(7)
_cell_length_c 18.613(7)
_cell_measurement_reflns_used 9092
_cell_measurement_temperature 100
_cell_measurement_theta_max 28.01
_cell_measurement_theta_min 2.36
_cell_volume 4776(3)
_computing_cell_refinement 'SAINT+ Ver. 8.30C (Bruker-AXS, 2013)'
_computing_data_collection 'APEX2 Ver. 2013.2-0 (Bruker-AXS, 2013)'
_computing_data_reduction 'SAINT+ Ver. 8.30C (Bruker-AXS, 2013)'
_computing_molecular_graphics
;
O. V. Dolomanov, L. J. Bourhis, R. J. Gildea, J. A. K. Howard and H. Puschmann,
OLEX2: a complete structure solution, refinement and analysis program.
J. Appl. Cryst. (2009). 42, 339-341.
;
_computing_publication_material
;
O. V. Dolomanov, L. J. Bourhis, R. J. Gildea, J. A. K. Howard and H. Puschmann,
OLEX2: a complete structure solution, refinement and analysis program.
J. Appl. Cryst. (2009). 42, 339-341.
;
_computing_structure_refinement 'SHELXTL (Sheldrick, 2008-2013)'
_computing_structure_solution 'SHELXTL (Sheldrick, 2008-2013)'
_diffrn_ambient_temperature 100.01
_diffrn_detector_area_resol_mean 7.9
_diffrn_detector_type 'CCD area detector'
_diffrn_measured_fraction_theta_full 1.000
_diffrn_measured_fraction_theta_max 0.996
_diffrn_measurement_device 'three-circle diffractometer'
_diffrn_measurement_device_type 'Bruker SMART APEX2 area detector'
_diffrn_measurement_method '0.5\% \w and 0.5\% \f scans'
_diffrn_radiation_collimation 'focusing mirrors'
_diffrn_radiation_monochromator 'mirror optics'
_diffrn_radiation_probe x-ray
_diffrn_radiation_type 'Mo K\a'
_diffrn_radiation_wavelength 0.71073
_diffrn_radiation_xray_symbol K-L~3~
_diffrn_reflns_av_R_equivalents 0.0426
_diffrn_reflns_av_unetI/netI 0.0623
_diffrn_reflns_Laue_measured_fraction_full 1.000
_diffrn_reflns_Laue_measured_fraction_max 0.996
_diffrn_reflns_limit_h_max 19
_diffrn_reflns_limit_h_min -21
_diffrn_reflns_limit_k_max 19
_diffrn_reflns_limit_k_min -23
_diffrn_reflns_limit_l_max 24
_diffrn_reflns_limit_l_min -24
_diffrn_reflns_number 58305
_diffrn_reflns_point_group_measured_fraction_full 1.000
_diffrn_reflns_point_group_measured_fraction_max 0.996
_diffrn_reflns_theta_full 25.000
_diffrn_reflns_theta_max 28.359
_diffrn_reflns_theta_min 1.190
_diffrn_source 'microfocus sealed X-ray tube'
_diffrn_source_type 'Incoatec I\ms'
_diffrn_standards_number 0
_exptl_absorpt_coefficient_mu 14.917
_exptl_absorpt_correction_T_max 0.1689
_exptl_absorpt_correction_T_min 0.0946
_exptl_absorpt_correction_type multi-scan
_exptl_absorpt_process_details
;
SADABS-2012/1 (Bruker,2012) was used for absorption correction.
wR2(int) was 0.1036 before and 0.0475 after correction.
The Ratio of minimum to maximum transmission is 0.5601.
The \l/2 correction factor is Not present.
;
_exptl_crystal_colour black
_exptl_crystal_colour_primary black
_exptl_crystal_density_diffrn 2.364
_exptl_crystal_density_method 'not measured'
_exptl_crystal_F_000 3076
_exptl_crystal_size_max 0.08
_exptl_crystal_size_mid 0.07
_exptl_crystal_size_min 0.02
_refine_diff_density_max 3.637
_refine_diff_density_min -1.291
_refine_diff_density_rms 0.254
_refine_ls_extinction_method none
_refine_ls_goodness_of_fit_ref 0.964
_refine_ls_hydrogen_treatment constr
_refine_ls_matrix_type full
_refine_ls_number_parameters 679
_refine_ls_number_reflns 23796
_refine_ls_number_restraints 509
_refine_ls_restrained_S_all 0.956
_refine_ls_R_factor_all 0.0720
_refine_ls_R_factor_gt 0.0411
_refine_ls_shift/su_max 0.001
_refine_ls_shift/su_mean 0.000
_refine_ls_structure_factor_coef Fsqd
_refine_ls_weighting_details 'w=1/[\s^2^(Fo^2^)+(0.0550P)^2^] where P=(Fo^2^+2Fc^2^)/3'
_refine_ls_weighting_scheme calc
_refine_ls_wR_factor_gt 0.0934
_refine_ls_wR_factor_ref 0.1065
_reflns_Friedel_coverage 0.000
_reflns_number_gt 16319
_reflns_number_total 23796
_reflns_threshold_expression 'I > 2\s(I)'
_cod_data_source_file jz402441d_si_002.cif
_cod_data_source_block dass01_sq_s
_cod_database_code 8000197
_olex2_refinement_description
;
1. Fixed Uiso
 At 1.2 times of:
  All C(H) groups, All C(H,H) groups, All C(H,H,H,H) groups
2. Shared sites
{Au2, Ag2}
{Au3, Ag3}
{Au4, Ag4}
{Au5, Ag5}
{Au6, Ag6}
{Au10, Ag10}
3. Restrained distances
 C51A-C50 \\sim C51-C50
 with sigma of 0.004
 S1-C1 \\sim S2-C9 \\sim S3-C17 \\sim S4-C25 \\sim S5-C33 \\sim S6-C41 \\sim S7-C49 \\sim S8-C57 \\sim S9-C65
 \\sim S4A-C25A
 with sigma of 0.01
 C2-C1 \\sim C18-C17 \\sim C9-C10 \\sim C58-C57 \\sim C42-C41 \\sim C66-C65 \\sim C34-C33 \\sim C50-C49 ~
 C26-C25 \\sim C25A-C26A
 with sigma of 0.01
 C3-C2 \\sim C19-C18 \\sim C59-C58 \\sim C11-C10 \\sim C43-C42 \\sim C67-C66 \\sim C35-C34 \\sim C51-C50 ~
 C51A-C50 \\sim C27-C26 \\sim C26A-C27A
 with sigma of 0.01
4. Rigid bond restraints
 All non-hydrogen atoms
 with sigma for 1-2 distances of 0.01 and sigma for 1-3 distances of 0.01
5. Uiso/Uaniso restraints and constraints
Uanis(Au2) = Uanis(Ag2)
Uanis(Au3) = Uanis(Ag3)
Uanis(Au4) = Uanis(Ag4)
Uanis(Au5) = Uanis(Ag5)
Uanis(Au6) = Uanis(Ag6)
Uanis(Au10) = Uanis(Ag10)
Uiso(C51) = Uiso(C52) = Uiso(C53) = Uiso(C54) = Uiso(C55) = Uiso(C56) = Uiso(C51A) = Uiso(C52A) = Uiso(C53A) = Uiso(C54A) = Uiso(C55A) = Uiso(C56A)
Uiso(C25) = Uiso(C26) = Uiso(C27) = Uiso(C28) = Uiso(C29) = Uiso(C30) = Uiso(C31) = Uiso(C32) = Uiso(C27A) = Uiso(C28A) = Uiso(C29A) = Uiso(C30A) = Uiso(C31A) = Uiso(C32A) = Uiso(C26A) = Uiso(C25A)
6. Others
 Sof(Ag2)=1-FVAR(1)
 Sof(Au2)=FVAR(1)
 Sof(Ag3)=1-FVAR(2)
 Sof(Au3)=FVAR(2)
 Sof(Ag4)=1-FVAR(3)
 Sof(Au4)=FVAR(3)
 Sof(Ag5)=1-FVAR(4)
 Sof(Au5)=FVAR(4)
 Sof(Ag6)=1-FVAR(5)
 Sof(Au6)=FVAR(5)
 Sof(Ag10)=1-FVAR(6)
 Sof(Au10)=FVAR(6)
 Sof(H50C)=Sof(H50D)=Sof(C51A)=Sof(C52A)=Sof(H52A)=Sof(C53A)=Sof(H53A)=
 Sof(C54A)=Sof(H54A)=Sof(C55A)=Sof(H55A)=Sof(C56A)=Sof(H56A)=1-FVAR(7)
 Sof(H50A)=Sof(H50B)=Sof(C51)=Sof(C52)=Sof(H52)=Sof(C53)=Sof(H53)=Sof(C54)=
 Sof(H54)=Sof(C55)=Sof(H55)=Sof(C56)=Sof(H56)=FVAR(7)
 Sof(S4A)=Sof(C25A)=Sof(H25C)=Sof(H25D)=Sof(C26A)=Sof(H26C)=Sof(H26D)=
 Sof(C27A)=Sof(C28A)=Sof(H28A)=Sof(C29A)=Sof(H29A)=Sof(C30A)=Sof(H30A)=
 Sof(C31A)=Sof(H31A)=Sof(C32A)=Sof(H32A)=1-FVAR(8)
 Sof(S4)=Sof(C25)=Sof(H25A)=Sof(H25B)=Sof(C26)=Sof(H26A)=Sof(H26B)=Sof(C27)=
 Sof(C28)=Sof(H28)=Sof(C29)=Sof(H29)=Sof(C30)=Sof(H30)=Sof(C31)=Sof(H31)=
 Sof(C32)=Sof(H32)=FVAR(8)
7.a Secondary CH2 refined with riding coordinates:
 C25(H25A,H25B), C26(H26A,H26B), C25A(H25C,H25D), C26A(H26C,H26D), C1(H1A,H1B),
  C2(H2A,H2B), C9(H9A,H9B), C10(H10A,H10B), C17(H17A,H17B), C18(H18A,H18B),
 C33(H33A,H33B), C34(H34A,H34B), C41(H41A,H41B), C42(H42A,H42B), C49(H49A,H49B),
  C50(H50A,H50B), C50(H50C,H50D), C57(H57A,H57B), C58(H58A,H58B), C65(H65A,
 H65B), C66(H66A,H66B)
7.b Aromatic/amide H refined with riding coordinates:
 C28(H28), C29(H29), C30(H30), C31(H31), C32(H32), C28A(H28A), C29A(H29A),
 C30A(H30A), C31A(H31A), C32A(H32A), C4(H4), C5(H5), C6(H6), C7(H7), C8(H8),
 C12(H12), C13(H13), C14(H14), C15(H15), C16(H16), C20(H20), C21(H21), C22(H22),
  C23(H23), C24(H24), C36(H36), C37(H37), C38(H38), C39(H39), C40(H40),
 C44(H44), C45(H45), C46(H46), C47(H47), C48(H48), C52(H52), C53(H53), C54(H54),
  C55(H55), C56(H56), C52A(H52A), C53A(H53A), C54A(H54A), C55A(H55A),
 C56A(H56A), C60(H60), C61(H61), C62(H62), C63(H63), C64(H64), C68(H68),
 C69(H69), C70(H70), C71(H71), C72(H72)
7.c Fitted hexagon refined as free rotating group:
 C27(C28,C29,C30,C31,C32), C27A(C28A,C29A,C30A,C31A,C32A), C3(C4,C5,C6,C7,C8),
 C11(C12,C13,C14,C15,C16), C19(C20,C21,C22,C23,C24), C35(C36,C37,C38,C39,C40),
 C43(C44,C45,C46,C47,C48), C51(C52,C53,C54,C55,C56), C51A(C52A,C53A,C54A,C55A,
 C56A), C59(C60,C61,C62,C63,C64), C67(C68,C69,C70,C71,C72)
;
_shelx_estimated_absorpt_t_max 0.755
_shelx_estimated_absorpt_t_min 0.382
_shelx_space_group_comment
;
The symmetry employed for this shelxl refinement is uniquely defined
by the following loop, which should always be used as a source of
symmetry information in preference to the above space-group names.
They are only intended as comments.
;
_shelxl_version_number 2013-3

loop_
_space_group_symop_operation_xyz
'x, y, z'
'-x, -y, -z'

loop_
_atom_site_label
_atom_site_type_symbol
_atom_site_fract_x
_atom_site_fract_y
_atom_site_fract_z
_atom_site_U_iso_or_equiv
_atom_site_adp_type
_atom_site_occupancy
_atom_site_site_symmetry_order
_atom_site_calc_flag
_atom_site_refinement_flags_posn
_atom_site_refinement_flags_adp
_atom_site_refinement_flags_occupancy
_atom_site_disorder_assembly
_atom_site_disorder_group
Au1 Au 0.0000 0.0000 0.0000 0.02522(10) Uani 1 2 d S U P . .
Au2 Au 0.00248(3) 0.16559(3) 0.01960(3) 0.03152(18) Uani 0.409(3) 1 d . U P A 1
Au3 Au 0.00870(3) 0.04972(3) -0.12618(2) 0.03173(16) Uani 0.547(3) 1 d . U P A 1
Au4 Au 0.09458(3) -0.08437(3) -0.09391(3) 0.03269(19) Uani 0.387(3) 1 d . U P A 1
Au5 Au 0.14600(3) -0.06022(3) 0.07569(2) 0.03175(18) Uani 0.419(3) 1 d . U P A 1
Au6 Au 0.09476(3) 0.09758(3) 0.14468(2) 0.03149(17) Uani 0.468(3) 1 d . U P A 1
Au7 Au -0.08580(2) 0.20799(2) -0.13421(2) 0.03561(9) Uani 1 1 d . U . . .
Au8 Au 0.00585(2) -0.10142(2) -0.26962(2) 0.03370(8) Uani 1 1 d . U . . .
Au9 Au 0.18467(2) -0.22201(2) -0.02044(2) 0.03981(9) Uani 1 1 d . U . . .
Au10 Au 0.15488(3) 0.07759(3) 0.01329(2) 0.03180(18) Uani 0.441(3) 1 d . U P A 1
Au11 Au 0.19459(2) 0.03542(2) -0.14895(2) 0.03720(9) Uani 1 1 d . U . . .
Au12 Au 0.29823(2) 0.08065(2) 0.15966(2) 0.03469(9) Uani 1 1 d . U . . .
Au13 Au 0.18141(2) 0.25394(2) 0.13854(2) 0.03346(8) Uani 1 1 d . U . . .
Ag2 Ag 0.00248(3) 0.16559(3) 0.01960(3) 0.03152(18) Uani 0.591(3) 1 d . U P A 2
Ag3 Ag 0.00870(3) 0.04972(3) -0.12618(2) 0.03173(16) Uani 0.453(3) 1 d . U P A 2
Ag4 Ag 0.09458(3) -0.08437(3) -0.09391(3) 0.03269(19) Uani 0.613(3) 1 d . U P A 2
Ag5 Ag 0.14600(3) -0.06022(3) 0.07569(2) 0.03175(18) Uani 0.581(3) 1 d . U P A 2
Ag6 Ag 0.09476(3) 0.09758(3) 0.14468(2) 0.03149(17) Uani 0.532(3) 1 d . U P A 2
Ag10 Ag 0.15488(3) 0.07759(3) 0.01329(2) 0.03180(18) Uani 0.559(3) 1 d . U P A 2
S1 S -0.00339(14) 0.13784(14) -0.20918(12) 0.0354(5) Uani 1 1 d D U . . .
S2 S 0.04944(15) 0.30379(14) 0.10242(13) 0.0392(5) Uani 1 1 d D U . . .
S3 S 0.14062(15) -0.05845(15) -0.27053(13) 0.0400(5) Uani 1 1 d D U . . .
S4 S 0.2212(4) -0.1643(3) -0.1028(3) 0.0378(12) Uiso 0.515(7) 1 d D . P A 1
C25 C 0.1944(11) -0.2507(10) -0.1912(9) 0.0610(15) Uiso 0.515(7) 1 d D . P A 1
H25A H 0.2074 -0.2330 -0.2335 0.073 Uiso 0.515(7) 1 calc R U P A 1
H25B H 0.2325 -0.2933 -0.1809 0.073 Uiso 0.515(7) 1 calc R U P A 1
C26 C 0.1006(11) -0.2880(10) -0.2204(11) 0.0610(15) Uiso 0.515(7) 1 d D . P A 1
H26A H 0.0835 -0.2965 -0.1758 0.073 Uiso 0.515(7) 1 calc R U P A 1
H26B H 0.0629 -0.2496 -0.2412 0.073 Uiso 0.515(7) 1 calc R U P A 1
C27 C 0.0865(10) -0.3676(7) -0.2832(7) 0.0610(15) Uiso 0.515(7) 1 d DG . P A 1
C28 C 0.0681(10) -0.4380(9) -0.2657(6) 0.0610(15) Uiso 0.515(7) 1 d G . P A 1
H28 H 0.0636 -0.4352 -0.2152 0.073 Uiso 0.515(7) 1 calc R U P A 1
C29 C 0.0564(10) -0.5126(7) -0.3220(8) 0.0610(15) Uiso 0.515(7) 1 d G . P A 1
H29 H 0.0438 -0.5607 -0.3100 0.073 Uiso 0.515(7) 1 calc R U P A 1
C30 C 0.0630(10) -0.5167(7) -0.3957(7) 0.0610(15) Uiso 0.515(7) 1 d G . P A 1
H30 H 0.0549 -0.5676 -0.4342 0.073 Uiso 0.515(7) 1 calc R U P A 1
C31 C 0.0814(9) -0.4462(9) -0.4132(6) 0.0610(15) Uiso 0.515(7) 1 d G . P A 1
H31 H 0.0859 -0.4490 -0.4637 0.073 Uiso 0.515(7) 1 calc R U P A 1
C32 C 0.0931(9) -0.3717(7) -0.3570(8) 0.0610(15) Uiso 0.515(7) 1 d G . P A 1
H32 H 0.1057 -0.3235 -0.3689 0.073 Uiso 0.515(7) 1 calc R U P A 1
S4A S 0.1941(4) -0.1778(3) -0.1299(4) 0.0389(13) Uiso 0.485(7) 1 d D . P A 2
C25A C 0.1306(11) -0.2632(9) -0.2111(11) 0.0610(15) Uiso 0.485(7) 1 d D . P A 2
H25C H 0.0791 -0.2804 -0.1985 0.073 Uiso 0.485(7) 1 calc R U P A 2
H25D H 0.1104 -0.2456 -0.2590 0.073 Uiso 0.485(7) 1 calc R U P A 2
C26A C 0.1848(11) -0.3345(9) -0.2258(12) 0.0610(15) Uiso 0.485(7) 1 d D . P A 2
H26C H 0.2283 -0.3213 -0.2501 0.073 Uiso 0.485(7) 1 calc R U P A 2
H26D H 0.2161 -0.3435 -0.1753 0.073 Uiso 0.485(7) 1 calc R U P A 2
C27A C 0.1297(9) -0.4107(7) -0.2784(8) 0.0610(15) Uiso 0.485(7) 1 d DG . P A 2
C28A C 0.1339(9) -0.4381(9) -0.3547(8) 0.0610(15) Uiso 0.485(7) 1 d G . P A 2
H28A H 0.1681 -0.4071 -0.3729 0.073 Uiso 0.485(7) 1 calc R U P A 2
C29A C 0.0882(10) -0.5108(9) -0.4043(6) 0.0610(15) Uiso 0.485(7) 1 d G . P A 2
H29A H 0.0910 -0.5295 -0.4565 0.073 Uiso 0.485(7) 1 calc R U P A 2
C30A C 0.0382(10) -0.5561(7) -0.3776(8) 0.0610(15) Uiso 0.485(7) 1 d G . P A 2
H30A H 0.0069 -0.6057 -0.4115 0.073 Uiso 0.485(7) 1 calc R U P A 2
C31A C 0.0340(10) -0.5287(9) -0.3013(9) 0.0610(15) Uiso 0.485(7) 1 d G . P A 2
H31A H -0.0002 -0.5596 -0.2831 0.073 Uiso 0.485(7) 1 calc R U P A 2
C32A C 0.0797(10) -0.4560(9) -0.2517(6) 0.0610(15) Uiso 0.485(7) 1 d G . P A 2
H32A H 0.0769 -0.4373 -0.1996 0.073 Uiso 0.485(7) 1 calc R U P A 2
S5 S 0.29571(13) -0.05439(14) 0.15489(12) 0.0355(5) Uani 1 1 d D U . . .
S6 S 0.13416(14) 0.14756(14) 0.28594(12) 0.0365(5) Uani 1 1 d D U . . .
S7 S 0.16621(15) -0.28978(15) 0.06542(14) 0.0410(5) Uani 1 1 d D U . . .
S8 S 0.26508(15) 0.13036(15) -0.03269(13) 0.0415(5) Uani 1 1 d D U . . .
S9 S 0.31978(14) 0.21803(14) 0.17887(13) 0.0381(5) Uani 1 1 d D U . . .
C1 C -0.0795(5) 0.0838(5) -0.3043(4) 0.0364(19) Uani 1 1 d D U . . .
H1A H -0.0598 0.0302 -0.3244 0.044 Uiso 1 1 calc R U . . .
H1B H -0.1372 0.0747 -0.2979 0.044 Uiso 1 1 calc R U . . .
C2 C -0.0864(6) 0.1321(5) -0.3632(5) 0.041(2) Uani 1 1 d D U . . .
H2A H -0.0275 0.1509 -0.3611 0.050 Uiso 1 1 calc R U . . .
H2B H -0.1146 0.0961 -0.4165 0.050 Uiso 1 1 calc R U . . .
C3 C -0.1371(4) 0.2042(3) -0.3475(4) 0.041(2) Uani 1 1 d DG U . . .
C4 C -0.2268(4) 0.1907(3) -0.3728(4) 0.054(2) Uani 1 1 d G U . . .
H4 H -0.2541 0.1379 -0.4018 0.064 Uiso 1 1 calc R U . . .
C5 C -0.2765(3) 0.2544(4) -0.3557(4) 0.060(3) Uani 1 1 d G U . . .
H5 H -0.3378 0.2452 -0.3729 0.072 Uiso 1 1 calc R U . . .
C6 C -0.2366(4) 0.3316(4) -0.3133(4) 0.065(3) Uani 1 1 d G U . . .
H6 H -0.2706 0.3752 -0.3016 0.078 Uiso 1 1 calc R U . . .
C7 C -0.1469(4) 0.3452(3) -0.2880(4) 0.062(3) Uani 1 1 d G U . . .
H7 H -0.1196 0.3980 -0.2590 0.074 Uiso 1 1 calc R U . . .
C8 C -0.0972(3) 0.2814(4) -0.3051(4) 0.054(2) Uani 1 1 d G U . . .
H8 H -0.0359 0.2907 -0.2879 0.064 Uiso 1 1 calc R U . . .
C9 C 0.0655(6) 0.3730(4) 0.0477(4) 0.046(2) Uani 1 1 d D U . . .
H9A H 0.1034 0.3500 0.0152 0.055 Uiso 1 1 calc R U . . .
H9B H 0.0091 0.3789 0.0123 0.055 Uiso 1 1 calc R U . . .
C10 C 0.1066(5) 0.4568(5) 0.1026(5) 0.048(2) Uani 1 1 d D U . . .
H10A H 0.1062 0.4947 0.0710 0.058 Uiso 1 1 calc R U . . .
H10B H 0.0711 0.4774 0.1380 0.058 Uiso 1 1 calc R U . . .
C11 C 0.1978(3) 0.4557(4) 0.1508(3) 0.047(2) Uani 1 1 d DG U . . .
C12 C 0.2159(4) 0.4575(4) 0.2289(4) 0.048(2) Uani 1 1 d G U . . .
H12 H 0.1703 0.4595 0.2521 0.058 Uiso 1 1 calc R U . . .
C13 C 0.3005(5) 0.4564(4) 0.2729(3) 0.063(3) Uani 1 1 d G U . . .
H13 H 0.3129 0.4576 0.3262 0.075 Uiso 1 1 calc R U . . .
C14 C 0.3672(3) 0.4535(4) 0.2389(5) 0.071(3) Uani 1 1 d G U . . .
H14 H 0.4250 0.4528 0.2689 0.086 Uiso 1 1 calc R U . . .
C15 C 0.3491(4) 0.4517(5) 0.1609(5) 0.076(3) Uani 1 1 d G U . . .
H15 H 0.3946 0.4498 0.1376 0.092 Uiso 1 1 calc R U . . .
C16 C 0.2644(5) 0.4529(4) 0.1169(3) 0.060(3) Uani 1 1 d G U . . .
H16 H 0.2520 0.4516 0.0635 0.071 Uiso 1 1 calc R U . . .
C17 C 0.1125(5) 0.0080(5) -0.3342(5) 0.049(2) Uani 1 1 d D U . . .
H17A H 0.0744 -0.0243 -0.3858 0.059 Uiso 1 1 calc R U . . .
H17B H 0.0792 0.0507 -0.3114 0.059 Uiso 1 1 calc R U . . .
C18 C 0.1902(6) 0.0488(6) -0.3466(7) 0.065(3) Uani 1 1 d D U . . .
H18A H 0.2353 0.0715 -0.2959 0.079 Uiso 1 1 calc R U . . .
H18B H 0.2155 0.0087 -0.3816 0.079 Uiso 1 1 calc R U . . .
C19 C 0.1592(5) 0.1152(4) -0.3824(4) 0.057(3) Uani 1 1 d DG U . . .
C20 C 0.1167(6) 0.0978(4) -0.4618(4) 0.073(3) Uani 1 1 d G U . . .
H20 H 0.1085 0.0435 -0.4944 0.088 Uiso 1 1 calc R U . . .
C21 C 0.0863(6) 0.1597(5) -0.4937(3) 0.095(5) Uani 1 1 d G U . . .
H21 H 0.0573 0.1478 -0.5480 0.114 Uiso 1 1 calc R U . . .
C22 C 0.0984(6) 0.2392(4) -0.4461(4) 0.097(5) Uani 1 1 d G U . . .
H22 H 0.0776 0.2815 -0.4678 0.116 Uiso 1 1 calc R U . . .
C23 C 0.1409(6) 0.2566(3) -0.3666(4) 0.083(4) Uani 1 1 d G U . . .
H23 H 0.1492 0.3109 -0.3341 0.099 Uiso 1 1 calc R U . . .
C24 C 0.1713(5) 0.1947(5) -0.3348(3) 0.074(3) Uani 1 1 d G U . . .
H24 H 0.2004 0.2066 -0.2805 0.089 Uiso 1 1 calc R U . . .
C33 C 0.2886(5) -0.0491(5) 0.2526(3) 0.0357(19) Uani 1 1 d D U . . .
H33A H 0.2442 -0.0129 0.2644 0.043 Uiso 1 1 calc R U . . .
H33B H 0.2704 -0.1037 0.2536 0.043 Uiso 1 1 calc R U . . .
C34 C 0.3753(5) -0.0174(6) 0.3153(4) 0.048(2) Uani 1 1 d D U . . .
H34A H 0.4197 -0.0532 0.3027 0.058 Uiso 1 1 calc R U . . .
H34B H 0.3931 0.0374 0.3142 0.058 Uiso 1 1 calc R U . . .
C35 C 0.3719(4) -0.0130(4) 0.3958(3) 0.046(2) Uani 1 1 d DG U . . .
C36 C 0.3263(4) 0.0449(4) 0.4323(4) 0.055(2) Uani 1 1 d G U . . .
H36 H 0.2975 0.0815 0.4062 0.066 Uiso 1 1 calc R U . . .
C37 C 0.3229(4) 0.0491(4) 0.5071(4) 0.067(3) Uani 1 1 d G U . . .
H37 H 0.2917 0.0887 0.5321 0.080 Uiso 1 1 calc R U . . .
C38 C 0.3651(5) -0.0045(5) 0.5453(3) 0.075(3) Uani 1 1 d G U . . .
H38 H 0.3628 -0.0016 0.5964 0.090 Uiso 1 1 calc R U . . .
C39 C 0.4107(5) -0.0624(4) 0.5088(4) 0.069(3) Uani 1 1 d G U . . .
H39 H 0.4395 -0.0990 0.5349 0.083 Uiso 1 1 calc R U . . .
C40 C 0.4140(4) -0.0667(4) 0.4340(4) 0.060(3) Uani 1 1 d G U . . .
H40 H 0.4452 -0.1062 0.4090 0.071 Uiso 1 1 calc R U . . .
C41 C 0.1370(6) 0.2577(4) 0.3127(4) 0.040(2) Uani 1 1 d D U . . .
H41A H 0.1846 0.2800 0.2982 0.048 Uiso 1 1 calc R U . . .
H41B H 0.0821 0.2733 0.2831 0.048 Uiso 1 1 calc R U . . .
C42 C 0.1503(8) 0.2943(5) 0.4003(4) 0.058(3) Uani 1 1 d D U . . .
H42A H 0.0938 0.2934 0.4110 0.070 Uiso 1 1 calc R U . . .
H42B H 0.1876 0.2611 0.4294 0.070 Uiso 1 1 calc R U . . .
C43 C 0.1915(5) 0.3799(3) 0.4279(4) 0.050(2) Uani 1 1 d DG U . . .
C44 C 0.1443(3) 0.4398(4) 0.4039(4) 0.053(2) Uani 1 1 d G U . . .
H44 H 0.0863 0.4266 0.3713 0.064 Uiso 1 1 calc R U . . .
C45 C 0.1820(5) 0.5190(3) 0.4274(4) 0.058(3) Uani 1 1 d G U . . .
H45 H 0.1498 0.5599 0.4110 0.070 Uiso 1 1 calc R U . . .
C46 C 0.2670(5) 0.5384(3) 0.4751(4) 0.069(3) Uani 1 1 d G U . . .
H46 H 0.2927 0.5925 0.4912 0.082 Uiso 1 1 calc R U . . .
C47 C 0.3141(4) 0.4785(5) 0.4992(4) 0.084(4) Uani 1 1 d G U . . .
H47 H 0.3721 0.4917 0.5318 0.101 Uiso 1 1 calc R U . . .
C48 C 0.2764(5) 0.3993(4) 0.4756(4) 0.070(3) Uani 1 1 d G U . . .
H48 H 0.3086 0.3583 0.4921 0.084 Uiso 1 1 calc R U . . .
C49 C 0.2725(4) -0.2752(6) 0.1392(5) 0.050(2) Uani 1 1 d D U . . .
H49A H 0.2904 -0.2165 0.1628 0.060 Uiso 1 1 calc R U . . .
H49B H 0.2678 -0.2983 0.1812 0.060 Uiso 1 1 calc R U . . .
C50 C 0.3411(4) -0.3155(7) 0.1038(5) 0.060(3) Uani 1 1 d D U . . .
H50A H 0.3272 -0.3750 0.0858 0.071 Uiso 0.53(2) 1 calc R U P B 1
H50B H 0.3418 -0.2970 0.0580 0.071 Uiso 0.53(2) 1 calc R U P B 1
H50C H 0.3303 -0.3751 0.0907 0.071 Uiso 0.47(2) 1 calc R U P B 2
H50D H 0.3374 -0.3016 0.0549 0.071 Uiso 0.47(2) 1 calc R U P B 2
C51 C 0.4284(6) -0.2942(11) 0.1637(8) 0.0702(19) Uiso 0.53(2) 1 d DG . P B 1
C52 C 0.4640(8) -0.2141(9) 0.1953(11) 0.0702(19) Uiso 0.53(2) 1 d G . P B 1
H52 H 0.4319 -0.1721 0.1810 0.084 Uiso 0.53(2) 1 calc R U P B 1
C53 C 0.5465(8) -0.1954(8) 0.2480(10) 0.0702(19) Uiso 0.53(2) 1 d G . P B 1
H53 H 0.5708 -0.1406 0.2696 0.084 Uiso 0.53(2) 1 calc R U P B 1
C54 C 0.5934(6) -0.2568(11) 0.2690(8) 0.0702(19) Uiso 0.53(2) 1 d G . P B 1
H54 H 0.6498 -0.2440 0.3050 0.084 Uiso 0.53(2) 1 calc R U P B 1
C55 C 0.5578(8) -0.3369(10) 0.2373(11) 0.0702(19) Uiso 0.53(2) 1 d G . P B 1
H55 H 0.5898 -0.3789 0.2517 0.084 Uiso 0.53(2) 1 calc R U P B 1
C56 C 0.4753(8) -0.3556(9) 0.1847(11) 0.0702(19) Uiso 0.53(2) 1 d G . P B 1
H56 H 0.4510 -0.4104 0.1630 0.084 Uiso 0.53(2) 1 calc R U P B 1
C51A C 0.4299(6) -0.2883(12) 0.1598(9) 0.0702(19) Uiso 0.47(2) 1 d DG . P B 2
C52A C 0.4727(9) -0.2162(12) 0.1637(11) 0.0702(19) Uiso 0.47(2) 1 d G . P B 2
H52A H 0.4482 -0.1871 0.1276 0.084 Uiso 0.47(2) 1 calc R U P B 2
C53A C 0.5513(9) -0.1866(9) 0.2205(12) 0.0702(19) Uiso 0.47(2) 1 d G . P B 2
H53A H 0.5805 -0.1373 0.2232 0.084 Uiso 0.47(2) 1 calc R U P B 2
C54A C 0.5871(7) -0.2292(12) 0.2734(8) 0.0702(19) Uiso 0.47(2) 1 d G . P B 2
H54A H 0.6409 -0.2090 0.3122 0.084 Uiso 0.47(2) 1 calc R U P B 2
C55A C 0.5444(10) -0.3013(14) 0.2695(10) 0.0702(19) Uiso 0.47(2) 1 d G . P B 2
H55A H 0.5689 -0.3304 0.3057 0.084 Uiso 0.47(2) 1 calc R U P B 2
C56A C 0.4658(9) -0.3309(12) 0.2127(11) 0.0702(19) Uiso 0.47(2) 1 d G . P B 2
H56A H 0.4366 -0.3802 0.2101 0.084 Uiso 0.47(2) 1 calc R U P B 2
C57 C 0.2260(7) 0.2271(4) -0.0432(5) 0.048(2) Uani 1 1 d D U . . .
H57A H 0.1628 0.2240 -0.0513 0.058 Uiso 1 1 calc R U . . .
H57B H 0.2536 0.2705 0.0058 0.058 Uiso 1 1 calc R U . . .
C58 C 0.2453(7) 0.2489(5) -0.1117(5) 0.055(3) Uani 1 1 d D U . . .
H58A H 0.3066 0.2422 -0.1092 0.066 Uiso 1 1 calc R U . . .
H58B H 0.2087 0.2120 -0.1616 0.066 Uiso 1 1 calc R U . . .
C59 C 0.2279(6) 0.3348(3) -0.1085(4) 0.060(3) Uani 1 1 d DG U . . .
C60 C 0.1442(5) 0.3577(5) -0.1246(4) 0.072(3) Uani 1 1 d G U . . .
H60 H 0.0963 0.3178 -0.1425 0.087 Uiso 1 1 calc R U . . .
C61 C 0.1307(5) 0.4389(5) -0.1145(5) 0.088(4) Uani 1 1 d G U . . .
H61 H 0.0735 0.4546 -0.1254 0.106 Uiso 1 1 calc R U . . .
C62 C 0.2008(7) 0.4973(3) -0.0883(5) 0.092(4) Uani 1 1 d G U . . .
H62 H 0.1915 0.5528 -0.0813 0.111 Uiso 1 1 calc R U . . .
C63 C 0.2845(6) 0.4744(4) -0.0722(5) 0.094(4) Uani 1 1 d G U . . .
H63 H 0.3324 0.5143 -0.0543 0.112 Uiso 1 1 calc R U . . .
C64 C 0.2980(5) 0.3932(5) -0.0823(5) 0.080(3) Uani 1 1 d G U . . .
H64 H 0.3552 0.3776 -0.0714 0.096 Uiso 1 1 calc R U . . .
C65 C 0.3510(5) 0.2563(6) 0.2860(4) 0.043(2) Uani 1 1 d D U . . .
H65A H 0.3414 0.3143 0.3014 0.052 Uiso 1 1 calc R U . . .
H65B H 0.3139 0.2266 0.3058 0.052 Uiso 1 1 calc R U . . .
C66 C 0.4456(5) 0.2464(6) 0.3231(4) 0.053(3) Uani 1 1 d D U . . .
H66A H 0.4554 0.1884 0.3086 0.064 Uiso 1 1 calc R U . . .
H66B H 0.4831 0.2757 0.3031 0.064 Uiso 1 1 calc R U . . .
C67 C 0.4689(4) 0.2795(4) 0.4105(3) 0.053(2) Uani 1 1 d DG U . . .
C68 C 0.5086(5) 0.3578(4) 0.4477(4) 0.070(3) Uani 1 1 d G U . . .
H68 H 0.5219 0.3903 0.4179 0.085 Uiso 1 1 calc R U . . .
C69 C 0.5287(5) 0.3885(4) 0.5284(4) 0.076(3) Uani 1 1 d G U . . .
H69 H 0.5558 0.4420 0.5538 0.091 Uiso 1 1 calc R U . . .
C70 C 0.5091(5) 0.3409(5) 0.5720(3) 0.081(4) Uani 1 1 d G U . . .
H70 H 0.5229 0.3619 0.6272 0.098 Uiso 1 1 calc R U . . .
C71 C 0.4695(5) 0.2626(5) 0.5348(4) 0.083(4) Uani 1 1 d G U . . .
H71 H 0.4561 0.2301 0.5646 0.099 Uiso 1 1 calc R U . . .
C72 C 0.4494(5) 0.2319(4) 0.4541(4) 0.066(3) Uani 1 1 d G U . . .
H72 H 0.4222 0.1784 0.4287 0.080 Uiso 1 1 calc R U . . .

loop_
_atom_site_aniso_label
_atom_site_aniso_U_11
_atom_site_aniso_U_22
_atom_site_aniso_U_33
_atom_site_aniso_U_23
_atom_site_aniso_U_13
_atom_site_aniso_U_12
Au1 0.0242(2) 0.0276(2) 0.02199(19) 0.00337(17) 0.00758(16) 0.00007(17)
Au2 0.0311(3) 0.0299(3) 0.0301(3) 0.0037(2) 0.00870(18) -0.00103(19)
Au3 0.0332(3) 0.0349(3) 0.0273(2) 0.00763(18) 0.01064(17) 0.00179(18)
Au4 0.0329(3) 0.0349(3) 0.0303(3) 0.0051(2) 0.01358(19) 0.0039(2)
Au5 0.0268(3) 0.0352(3) 0.0287(3) 0.0042(2) 0.00600(18) 0.00134(19)
Au6 0.0327(3) 0.0330(3) 0.0252(2) 0.00277(19) 0.00857(17) -0.00019(18)
Au7 0.03770(19) 0.03454(19) 0.03264(17) 0.00689(15) 0.01009(14) 0.00222(15)
Au8 0.03794(19) 0.03471(19) 0.02723(16) 0.00545(14) 0.01114(13) 0.00248(14)
Au9 0.0382(2) 0.0389(2) 0.04143(19) 0.00726(16) 0.01439(15) 0.00833(16)
Au10 0.0281(3) 0.0364(3) 0.0304(3) 0.0070(2) 0.01054(18) -0.00038(19)
Au11 0.03343(18) 0.0427(2) 0.03805(18) 0.00998(16) 0.01616(14) 0.00365(15)
Au12 0.02876(17) 0.03587(19) 0.03492(17) 0.00555(15) 0.00702(13) -0.00122(14)
Au13 0.03608(18) 0.03218(19) 0.02841(16) 0.00442(14) 0.00821(13) -0.00379(14)
Ag2 0.0311(3) 0.0299(3) 0.0301(3) 0.0037(2) 0.00870(18) -0.00103(19)
Ag3 0.0332(3) 0.0349(3) 0.0273(2) 0.00763(18) 0.01064(17) 0.00179(18)
Ag4 0.0329(3) 0.0349(3) 0.0303(3) 0.0051(2) 0.01358(19) 0.0039(2)
Ag5 0.0268(3) 0.0352(3) 0.0287(3) 0.0042(2) 0.00600(18) 0.00134(19)
Ag6 0.0327(3) 0.0330(3) 0.0252(2) 0.00277(19) 0.00857(17) -0.00019(18)
Ag10 0.0281(3) 0.0364(3) 0.0304(3) 0.0070(2) 0.01054(18) -0.00038(19)
S1 0.0373(12) 0.0379(13) 0.0322(10) 0.0110(10) 0.0114(9) 0.0000(10)
S2 0.0394(12) 0.0345(12) 0.0385(12) 0.0030(10) 0.0109(10) -0.0009(10)
S3 0.0422(13) 0.0434(14) 0.0385(11) 0.0096(10) 0.0204(10) 0.0046(10)
S5 0.0300(11) 0.0368(12) 0.0357(11) 0.0062(10) 0.0076(9) 0.0006(9)
S6 0.0378(12) 0.0387(13) 0.0287(10) 0.0050(9) 0.0078(9) 0.0043(10)
S7 0.0418(13) 0.0365(13) 0.0419(12) 0.0082(10) 0.0108(10) 0.0079(10)
S8 0.0391(12) 0.0481(14) 0.0388(12) 0.0100(11) 0.0162(10) 0.0014(10)
S9 0.0335(11) 0.0379(13) 0.0367(11) 0.0054(10) 0.0066(9) -0.0083(9)
C1 0.046(5) 0.030(5) 0.033(4) 0.009(3) 0.012(4) 0.005(4)
C2 0.051(5) 0.036(5) 0.037(4) 0.011(4) 0.013(4) -0.003(4)
C3 0.052(5) 0.037(4) 0.036(5) 0.019(4) 0.009(4) 0.007(4)
C4 0.053(5) 0.041(5) 0.065(7) 0.029(5) 0.002(5) -0.002(4)
C5 0.059(6) 0.046(6) 0.083(8) 0.034(6) 0.020(6) 0.008(4)
C6 0.078(6) 0.049(6) 0.071(8) 0.033(6) 0.010(6) 0.022(5)
C7 0.081(6) 0.033(5) 0.058(7) 0.004(5) 0.010(6) 0.007(5)
C8 0.057(6) 0.042(5) 0.055(6) 0.011(5) 0.008(5) 0.002(4)
C9 0.053(6) 0.039(5) 0.040(5) 0.011(4) 0.004(4) 0.002(4)
C10 0.060(5) 0.036(5) 0.043(5) 0.001(4) 0.016(4) 0.000(5)
C11 0.054(5) 0.025(5) 0.053(5) 0.007(4) 0.006(4) -0.002(4)
C12 0.062(5) 0.027(5) 0.044(5) -0.004(4) 0.013(4) -0.001(5)
C13 0.075(7) 0.035(6) 0.053(6) -0.002(5) -0.003(4) 0.003(6)
C14 0.050(6) 0.045(7) 0.099(8) 0.014(7) -0.001(5) -0.019(5)
C15 0.054(6) 0.071(8) 0.110(8) 0.035(8) 0.025(6) -0.011(6)
C16 0.063(6) 0.054(7) 0.072(7) 0.033(6) 0.022(5) -0.003(6)
C17 0.057(6) 0.058(6) 0.035(4) 0.012(4) 0.018(4) -0.006(5)
C18 0.075(8) 0.074(7) 0.072(7) 0.029(6) 0.054(6) 0.008(6)
C19 0.067(7) 0.064(6) 0.053(5) 0.019(5) 0.038(5) -0.004(5)
C20 0.125(11) 0.053(6) 0.048(5) 0.006(5) 0.046(6) -0.009(7)
C21 0.189(16) 0.062(7) 0.042(6) 0.015(5) 0.048(8) -0.005(9)
C22 0.194(16) 0.060(7) 0.057(6) 0.027(6) 0.059(8) 0.004(9)
C23 0.153(14) 0.046(6) 0.052(6) 0.001(5) 0.046(7) -0.012(7)
C24 0.112(10) 0.073(6) 0.042(5) 0.013(5) 0.034(6) -0.014(7)
C33 0.030(4) 0.039(5) 0.036(4) 0.009(4) 0.008(3) 0.005(4)
C34 0.036(5) 0.060(7) 0.042(4) 0.009(5) 0.005(4) 0.007(5)
C35 0.031(5) 0.049(6) 0.047(4) 0.009(4) 0.003(4) -0.013(4)
C36 0.052(6) 0.059(7) 0.047(5) 0.009(5) 0.010(4) -0.003(5)
C37 0.059(7) 0.082(8) 0.053(6) 0.008(6) 0.018(5) -0.008(6)
C38 0.059(8) 0.107(10) 0.051(6) 0.022(6) 0.005(5) -0.023(6)
C39 0.048(7) 0.091(9) 0.065(6) 0.034(7) -0.001(5) -0.010(5)
C40 0.037(6) 0.073(7) 0.060(6) 0.026(6) -0.005(4) -0.007(5)
C41 0.047(5) 0.042(5) 0.028(4) 0.005(3) 0.013(4) 0.000(4)
C42 0.096(8) 0.045(5) 0.027(4) 0.001(4) 0.018(5) -0.001(5)
C43 0.073(6) 0.050(5) 0.030(4) 0.012(4) 0.021(4) 0.009(4)
C44 0.071(7) 0.048(5) 0.042(5) 0.012(5) 0.018(5) 0.007(4)
C45 0.078(7) 0.048(5) 0.042(6) 0.002(5) 0.017(5) 0.006(5)
C46 0.074(7) 0.044(6) 0.071(8) -0.006(6) 0.017(6) 0.001(5)
C47 0.080(9) 0.067(7) 0.083(9) 0.013(7) -0.003(7) 0.000(6)
C48 0.080(7) 0.052(6) 0.061(7) 0.003(6) 0.005(5) 0.012(5)
C49 0.050(6) 0.054(7) 0.045(5) 0.013(5) 0.013(4) 0.010(5)
C50 0.045(5) 0.054(7) 0.064(7) 0.002(6) 0.004(5) 0.011(5)
C57 0.077(7) 0.041(5) 0.026(4) 0.005(4) 0.018(4) -0.007(5)
C58 0.082(8) 0.051(5) 0.040(5) 0.014(5) 0.032(5) 0.001(5)
C59 0.104(8) 0.042(5) 0.040(5) 0.011(5) 0.032(6) -0.005(5)
C60 0.113(8) 0.058(6) 0.051(6) 0.024(6) 0.023(7) 0.007(6)
C61 0.124(10) 0.077(8) 0.074(9) 0.043(8) 0.026(8) 0.023(7)
C62 0.162(12) 0.057(8) 0.065(8) 0.032(7) 0.030(9) -0.002(7)
C63 0.145(10) 0.062(7) 0.073(9) 0.030(7) 0.023(9) -0.022(8)
C64 0.124(9) 0.060(6) 0.055(7) 0.023(6) 0.023(7) -0.023(6)
C65 0.035(5) 0.045(5) 0.041(4) 0.011(4) -0.001(4) -0.001(4)
C66 0.041(5) 0.053(6) 0.048(5) -0.003(5) 0.004(4) -0.005(5)
C67 0.031(5) 0.054(6) 0.049(5) -0.003(4) -0.007(4) -0.001(4)
C68 0.057(7) 0.066(7) 0.067(6) -0.004(5) 0.009(6) -0.017(6)
C69 0.056(7) 0.075(8) 0.062(6) -0.018(5) 0.002(6) -0.012(6)
C70 0.091(10) 0.081(8) 0.046(6) 0.005(5) -0.009(6) 0.032(7)
C71 0.104(11) 0.075(8) 0.054(6) 0.019(6) 0.000(7) 0.026(7)
C72 0.067(8) 0.058(7) 0.056(5) 0.009(5) -0.004(5) 0.008(6)

loop_
_atom_type_symbol
_atom_type_description
_atom_type_scat_dispersion_real
_atom_type_scat_dispersion_imag
_atom_type_scat_source
C C 0.0033 0.0016 'International Tables Vol C Tables 4.2.6.8 and 6.1.1.4'
H H 0.0000 0.0000 'International Tables Vol C Tables 4.2.6.8 and 6.1.1.4'
Ag Ag -0.8971 1.1015 'International Tables Vol C Tables 4.2.6.8 and 6.1.1.4'
Au Au -2.0133 8.8022 'International Tables Vol C Tables 4.2.6.8 and 6.1.1.4'
S S 0.1246 0.1234 'International Tables Vol C Tables 4.2.6.8 and 6.1.1.4'

loop_
_geom_angle_atom_site_label_1
_geom_angle_atom_site_label_2
_geom_angle_atom_site_label_3
_geom_angle
_geom_angle_site_symmetry_1
_geom_angle_site_symmetry_3
Au3 Au1 Au3 180.0 . 2
Au3 Au1 Au6 63.86(3) 2 .
Au3 Au1 Au6 116.14(3) . .
Au3 Au1 Au6 116.14(3) 2 2
Au3 Au1 Au6 63.86(3) . 2
Au6 Au1 Au6 180.0 . 2
Au10 Au1 Au3 63.798(19) . .
Au10 Au1 Au3 116.201(19) . 2
Au10 Au1 Au3 63.798(19) 2 2
Au10 Au1 Au3 116.203(19) 2 .
Au10 Au1 Au6 61.63(3) 2 2
Au10 Au1 Au6 118.37(3) . 2
Au10 Au1 Au6 118.37(3) 2 .
Au10 Au1 Au6 61.62(3) . .
Au10 Au1 Au10 180.0 2 .
Ag3 Au1 Ag6 116.14(3) 2 2
Ag10 Au1 Ag3 63.798(19) 2 2
Ag10 Au1 Ag6 61.63(3) 2 2
Au1 Au2 Au3 57.57(2) . .
Au1 Au2 Au4 58.09(2) . 2
Au1 Au2 Au5 59.21(3) . 2
Au1 Au2 Au6 57.55(2) . .
Au1 Au2 Au7 113.06(2) . .
Au1 Au2 Au9 109.57(3) . 2
Au1 Au2 Au10 57.43(3) . .
Au1 Au2 Au13 109.67(3) . .
Au3 Au2 Au4 108.15(3) . 2
Au3 Au2 Au6 105.62(4) . .
Au3 Au2 Au7 63.20(3) . .
Au3 Au2 Au9 114.92(3) . 2
Au3 Au2 Au10 59.45(2) . .
Au3 Au2 Au13 116.97(3) . .
Au4 Au2 Au6 59.98(3) 2 .
Au4 Au2 Au7 122.06(3) 2 .
Au4 Au2 Au9 63.30(3) 2 2
Au4 Au2 Au10 106.12(3) 2 .
Au4 Au2 Au13 111.60(3) 2 .
Au5 Au2 Au3 60.64(3) 2 .
Au5 Au2 Au4 61.44(3) 2 2
Au5 Au2 Au6 108.99(3) 2 .
Au5 Au2 Au7 66.68(2) 2 .
Au5 Au2 Au9 60.56(3) 2 2
Au5 Au2 Au10 108.38(3) 2 .
Au5 Au2 Au13 168.60(2) 2 .
Au6 Au2 Au7 168.81(2) . .
Au6 Au2 Au9 117.56(2) . 2
Au6 Au2 Au13 60.14(3) . .
Au7 Au2 Au9 70.10(2) . 2
Au7 Au2 Au13 123.26(3) . .
Au10 Au2 Au6 57.40(2) . .
Au10 Au2 Au7 113.22(2) . .
Au10 Au2 Au9 166.99(2) . 2
Au10 Au2 Au13 63.67(3) . .
Au13 Au2 Au9 126.05(3) . 2
S2 Au2 Au1 149.69(6) . .
S2 Au2 Au3 143.29(6) . .
S2 Au2 Au4 108.55(6) . 2
S2 Au2 Au5 142.72(6) . 2
S2 Au2 Au6 92.14(7) . .
S2 Au2 Au7 97.12(6) . .
S2 Au2 Au9 82.58(6) . 2
S2 Au2 Au10 108.88(6) . .
S2 Au2 Au13 46.28(6) . .
Au1 Au3 Au2 58.49(3) . .
Au1 Au3 Au4 59.548(19) . .
Au1 Au3 Au5 58.532(19) . 2
Au1 Au3 Au6 58.150(19) . 2
Au1 Au3 Au7 112.12(2) . .
Au1 Au3 Au8 110.58(3) . .
Au1 Au3 Au10 58.01(3) . .
Au1 Au3 Au11 111.00(2) . .
Au2 Au3 Au7 61.21(2) . .
Au2 Au3 Au8 168.86(2) . .
Au2 Au3 Au11 115.01(3) . .
Au4 Au3 Au2 109.91(3) . .
Au4 Au3 Au5 109.89(3) . 2
Au4 Au3 Au6 61.37(3) . 2
Au4 Au3 Au7 171.022(19) . .
Au4 Au3 Au8 62.16(3) . .
Au4 Au3 Au10 61.22(3) . .
Au4 Au3 Au11 63.24(2) . .
Au5 Au3 Au2 57.92(3) 2 .
Au5 Au3 Au6 60.15(3) 2 2
Au5 Au3 Au7 65.00(3) 2 .
Au5 Au3 Au8 115.82(3) 2 .
Au5 Au3 Au11 169.055(19) 2 .
Au6 Au3 Au2 106.84(3) 2 .
Au6 Au3 Au7 118.36(3) 2 .
Au6 Au3 Au8 62.89(3) 2 .
Au6 Au3 Au11 118.63(3) 2 .
Au7 Au3 Au8 126.40(3) . .
Au10 Au3 Au2 60.30(3) . .
Au10 Au3 Au5 106.88(3) . 2
Au10 Au3 Au6 108.64(3) . 2
Au10 Au3 Au7 112.26(3) . .
Au10 Au3 Au8 117.24(3) . .
Au10 Au3 Au11 62.60(3) . .
Au11 Au3 Au7 120.51(3) . .
Au11 Au3 Au8 69.55(2) . .
S1 Au3 Au1 158.15(6) . .
S1 Au3 Au2 100.64(6) . .
S1 Au3 Au4 141.19(6) . .
S1 Au3 Au5 106.39(6) . 2
S1 Au3 Au6 131.29(6) . 2
S1 Au3 Au7 46.62(6) . .
S1 Au3 Au8 89.93(6) . .
S1 Au3 Au10 119.88(6) . .
S1 Au3 Au11 82.62(6) . .
Au1 Au4 Au2 58.24(3) . 2
Au1 Au4 Au3 58.74(2) . .
Au1 Au4 Au5 57.86(2) . .
Au1 Au4 Au6 57.66(3) . 2
Au1 Au4 Au8 111.64(3) . .
Au1 Au4 Au9 109.00(3) . .
Au1 Au4 Au10 57.56(2) . .
Au1 Au4 Au11 110.54(3) . .
Au2 Au4 Au5 57.53(3) 2 .
Au2 Au4 Au6 60.17(3) 2 2
Au2 Au4 Au8 115.43(3) 2 .
Au2 Au4 Au9 62.45(3) 2 .
Au2 Au4 Au11 168.33(2) 2 .
Au3 Au4 Au2 108.96(3) . 2
Au3 Au4 Au5 108.70(2) . .
Au3 Au4 Au6 60.64(3) . 2
Au3 Au4 Au8 64.26(2) . .
Au3 Au4 Au9 167.38(2) . .
Au3 Au4 Au10 60.58(3) . .
Au3 Au4 Au11 63.45(3) . .
Au5 Au4 Au8 169.03(2) . .
Au5 Au4 Au9 59.20(2) . .
Au5 Au4 Au11 115.00(3) . .
Au6 Au4 Au5 106.04(2) 2 .
Au6 Au4 Au8 63.410(19) 2 .
Au6 Au4 Au9 116.97(3) 2 .
Au6 Au4 Au11 118.17(3) 2 .
Au8 Au4 Au9 127.03(2) . .
Au8 Au4 Au11 70.36(3) . .
Au10 Au4 Au2 106.34(3) . 2
Au10 Au4 Au5 60.12(2) . .
Au10 Au4 Au6 107.59(3) . 2
Au10 Au4 Au8 118.54(3) . .
Au10 Au4 Au9 111.42(3) . .
Au10 Au4 Au11 62.49(3) . .
Au11 Au4 Au9 123.26(3) . .
S4 Au4 Au1 147.45(13) . .
S4 Au4 Au2 105.18(12) . 2
S4 Au4 Au3 145.85(12) . .
S4 Au4 Au5 89.61(13) . .
S4 Au4 Au6 142.61(13) . 2
S4 Au4 Au8 100.75(13) . .
S4 Au4 Au9 43.86(11) . .
S4 Au4 Au10 109.64(14) . .
S4 Au4 Au11 82.83(12) . .
Au1 Au5 Au2 59.57(3) . 2
Au1 Au5 Au3 57.94(3) . 2
Au1 Au5 Au4 58.049(18) . .
Au1 Au5 Au6 57.93(3) . .
Au1 Au5 Au7 108.69(3) . 2
Au1 Au5 Au9 114.14(3) . .
Au1 Au5 Au10 57.44(3) . .
Au1 Au5 Au12 109.80(3) . .
Au2 Au5 Au3 61.44(3) 2 2
Au2 Au5 Au4 61.03(2) 2 .
Au2 Au5 Au6 109.56(3) 2 .
Au2 Au5 Au7 60.84(3) 2 2
Au2 Au5 Au9 65.81(3) 2 .
Au2 Au5 Au10 108.74(3) 2 .
Au2 Au5 Au12 168.16(2) 2 .
Au3 Au5 Au4 108.45(3) 2 .
Au3 Au5 Au6 60.04(3) 2 .
Au3 Au5 Au7 61.37(2) 2 2
Au3 Au5 Au9 120.22(3) 2 .
Au3 Au5 Au10 106.02(3) 2 .
Au3 Au5 Au12 118.93(3) 2 .
Au4 Au5 Au7 116.48(3) . 2
Au4 Au5 Au9 65.03(2) . .
Au4 Au5 Au12 109.73(2) . .
Au6 Au5 Au4 106.35(3) . .
Au6 Au5 Au7 115.06(3) . 2
Au6 Au5 Au9 171.29(2) . .
Au6 Au5 Au10 57.56(3) . .
Au6 Au5 Au12 64.50(3) . .
Au9 Au5 Au7 69.82(3) . 2
Au9 Au5 Au12 118.54(3) . .
Au10 Au5 Au4 59.63(2) . .
Au10 Au5 Au7 165.99(2) . 2
Au10 Au5 Au9 115.98(3) . .
Au10 Au5 Au12 59.44(3) . .
Au12 Au5 Au7 130.62(3) . 2
S5 Au5 Au1 156.12(6) . .
S5 Au5 Au2 144.13(6) . 2
S5 Au5 Au3 128.06(6) . 2
S5 Au5 Au4 123.47(6) . .
S5 Au5 Au6 102.90(6) . .
S5 Au5 Au7 91.95(6) . 2
S5 Au5 Au9 83.73(6) . .
S5 Au5 Au10 101.23(6) . .
S5 Au5 Au12 46.33(6) . .
Au1 Au6 Au2 58.31(3) . .
Au1 Au6 Au3 57.99(2) . 2
Au1 Au6 Au4 58.28(2) . 2
Au1 Au6 Au5 58.36(2) . .
Au1 Au6 Au8 110.18(3) . 2
Au1 Au6 Au10 59.01(3) . .
Au1 Au6 Au12 107.78(3) . .
Au1 Au6 Au13 113.42(3) . .
Au2 Au6 Au8 113.15(3) . 2
Au2 Au6 Au12 114.65(2) . .
Au2 Au6 Au13 63.76(3) . .
Au3 Au6 Au2 106.60(3) 2 .
Au3 Au6 Au4 58.00(3) 2 2
Au3 Au6 Au5 59.81(3) 2 .
Au3 Au6 Au8 62.55(2) 2 2
Au3 Au6 Au12 116.07(3) 2 .
Au3 Au6 Au13 170.323(19) 2 .
Au4 Au6 Au2 59.85(2) 2 .
Au4 Au6 Au8 61.07(3) 2 2
Au4 Au6 Au12 166.05(2) 2 .
Au4 Au6 Au13 114.55(3) 2 .
Au5 Au6 Au2 109.28(3) . .
Au5 Au6 Au4 106.89(3) . 2
Au5 Au6 Au8 115.23(3) . 2
Au5 Au6 Au12 61.55(3) . .
Au5 Au6 Au13 121.08(3) . .
Au8 Au6 Au12 129.56(2) 2 .
Au10 Au6 Au2 61.14(3) . .
Au10 Au6 Au3 109.04(2) . 2
Au10 Au6 Au4 109.01(3) . 2
Au10 Au6 Au5 61.60(2) . .
Au10 Au6 Au8 169.103(19) . 2
Au10 Au6 Au12 59.45(2) . .
Au10 Au6 Au13 66.30(2) . .
Au13 Au6 Au8 120.81(2) . 2
Au13 Au6 Au12 69.61(3) . .
S6 Au6 Au1 154.57(6) . .
S6 Au6 Au2 132.84(6) . .
S6 Au6 Au3 97.51(6) . 2
S6 Au6 Au4 104.60(6) . 2
S6 Au6 Au5 117.88(6) . .
S6 Au6 Au8 46.13(6) . 2
S6 Au6 Au10 144.73(6) . .
S6 Au6 Au12 88.40(6) . .
S6 Au6 Au13 90.33(6) . .
Au2 Au7 Au3 55.597(19) . .
Au2 Au7 Au5 52.48(2) . 2
Au3 Au7 Au5 53.62(3) . 2
S1 Au7 Au2 98.09(6) . .
S1 Au7 Au3 49.50(6) . .
S1 Au7 Au5 98.44(6) . 2
S1 Au7 Ag5 98.44(6) . 2
S7 Au7 Au2 86.66(7) 2 .
S7 Au7 Au3 136.80(6) 2 .
S7 Au7 Au5 88.00(7) 2 2
S7 Au7 Ag5 88.00(7) 2 2
S7 Au7 S1 173.47(8) 2 .
Au3 Au8 Au6 54.56(3) . 2
Au4 Au8 Au3 53.58(3) . .
Au4 Au8 Au6 55.52(3) . 2
S3 Au8 Au3 91.93(6) . .
S3 Au8 Au4 85.00(6) . .
S3 Au8 Au6 137.92(6) . 2
S3 Au8 Ag6 137.92(6) . 2
S3 Au8 S6 172.60(8) . 2
S6 Au8 Au3 93.28(6) 2 .
S6 Au8 Au4 102.32(6) 2 .
S6 Au8 Au6 49.35(6) 2 2
S6 Au8 Ag6 49.35(6) 2 2
Au2 Au9 Au4 54.24(2) 2 .
Au5 Au9 Au2 53.63(2) . 2
Au5 Au9 Au4 55.77(3) . .
S4 Au9 Au2 103.87(13) . 2
S4 Au9 Au4 50.78(13) . .
S4 Au9 Au5 91.96(13) . .
S4 Au9 S7 171.49(14) . .
S4A Au9 Ag2 96.83(13) . 2
S7 Au9 Au2 84.63(6) . 2
S7 Au9 Au4 137.61(6) . .
S7 Au9 Au5 93.51(7) . .
S7 Au9 Ag2 84.63(6) . 2
S7 Au9 S4A 168.20(15) . .
Au1 Au10 Au2 58.53(3) . .
Au1 Au10 Au3 58.19(2) . .
Au1 Au10 Au4 58.51(3) . .
Au1 Au10 Au5 58.19(2) . .
Au1 Au10 Au6 59.36(2) . .
Au1 Au10 Au11 111.22(2) . .
Au1 Au10 Au12 114.51(3) . .
Au1 Au10 Au13 109.09(3) . .
Au2 Au10 Au5 108.93(3) . .
Au2 Au10 Au11 115.04(2) . .
Au2 Au10 Au12 121.97(3) . .
Au2 Au10 Au13 61.88(3) . .
Au3 Au10 Au2 60.25(3) . .
Au3 Au10 Au4 58.19(3) . .
Au3 Au10 Au5 106.90(3) . .
Au3 Au10 Au11 62.68(3) . .
Au3 Au10 Au12 170.98(2) . .
Au3 Au10 Au13 116.08(3) . .
Au4 Au10 Au2 107.44(3) . .
Au4 Au10 Au5 60.25(3) . .
Au4 Au10 Au11 62.37(2) . .
Au4 Au10 Au12 114.10(3) . .
Au4 Au10 Au13 167.57(2) . .
Au5 Au10 Au11 115.01(3) . .
Au5 Au10 Au12 64.11(3) . .
Au5 Au10 Au13 115.41(3) . .
Au6 Au10 Au2 61.46(2) . .
Au6 Au10 Au3 109.50(4) . .
Au6 Au10 Au4 109.49(3) . .
Au6 Au10 Au5 60.84(2) . .
Au6 Au10 Au11 170.58(2) . .
Au6 Au10 Au12 67.45(3) . .
Au6 Au10 Au13 60.61(2) . .
Au11 Au10 Au13 126.68(2) . .
Au12 Au10 Au11 119.39(3) . .
Au12 Au10 Au13 70.42(3) . .
S8 Au10 Au1 156.40(6) . .
S8 Au10 Au2 118.83(7) . .
S8 Au10 Au3 99.22(6) . .
S8 Au10 Au4 105.38(6) . .
S8 Au10 Au5 132.14(6) . .
S8 Au10 Au6 142.93(6) . .
S8 Au10 Au11 46.41(6) . .
S8 Au10 Au12 87.22(6) . .
S8 Au10 Au13 86.12(6) . .
Au4 Au11 Au3 53.31(2) . .
Au4 Au11 Au10 55.14(2) . .
Au10 Au11 Au3 54.720(17) . .
S3 Au11 Au3 91.96(6) . .
S3 Au11 Au4 83.84(7) . .
S3 Au11 Au10 136.93(6) . .
S8 Au11 Au3 95.55(6) . .
S8 Au11 Au4 102.18(7) . .
S8 Au11 Au10 50.33(6) . .
S8 Au11 S3 172.26(8) . .
Au5 Au12 Au6 53.96(3) . .
Au10 Au12 Au5 56.45(2) . .
Au10 Au12 Au6 53.10(2) . .
S5 Au12 Au5 50.06(6) . .
S5 Au12 Au6 96.70(6) . .
S5 Au12 Au10 101.85(6) . .
S9 Au12 Au5 138.18(6) . .
S9 Au12 Au6 89.61(6) . .
S9 Au12 Au10 86.46(6) . .
S9 Au12 S5 171.52(8) . .
Au2 Au13 Au10 54.45(3) . .
Au6 Au13 Au2 56.09(3) . .
Au6 Au13 Au10 53.09(3) . .
S2 Au13 Au2 49.71(6) . .
S2 Au13 Au6 91.40(7) . .
S2 Au13 Au10 103.17(6) . .
S9 Au13 Au2 135.91(6) . .
S9 Au13 Au6 94.26(7) . .
S9 Au13 Au10 81.98(6) . .
S9 Au13 S2 173.95(8) . .
Au7 S1 Au3 83.88(7) . .
C1 S1 Au3 106.9(3) . .
C1 S1 Au7 106.2(3) . .
Au13 S2 Au2 84.02(8) . .
C9 S2 Au2 112.7(3) . .
C9 S2 Au13 104.9(3) . .
Au8 S3 Au11 102.85(9) . .
C17 S3 Au8 101.1(3) . .
C17 S3 Au11 101.3(3) . .
Au9 S4 Au4 85.36(16) . .
C25 S4 Au4 111.8(7) . .
C25 S4 Au9 100.0(7) . .
S4 C25 H25A 108.4 . .
S4 C25 H25B 108.4 . .
H25A C25 H25B 107.5 . .
C26 C25 S4 115.5(9) . .
C26 C25 H25A 108.4 . .
C26 C25 H25B 108.4 . .
C25 C26 H26A 109.0 . .
C25 C26 H26B 109.0 . .
H26A C26 H26B 107.8 . .
C27 C26 C25 112.9(11) . .
C27 C26 H26A 109.0 . .
C27 C26 H26B 109.0 . .
C28 C27 C26 118.6(13) . .
C28 C27 C32 120.0 . .
C32 C27 C26 121.3(13) . .
C27 C28 H28 120.0 . .
C27 C28 C29 120.0 . .
C29 C28 H28 120.0 . .
C28 C29 H29 120.0 . .
C30 C29 C28 120.0 . .
C30 C29 H29 120.0 . .
C29 C30 H30 120.0 . .
C29 C30 C31 120.0 . .
C31 C30 H30 120.0 . .
C30 C31 H31 120.0 . .
C32 C31 C30 120.0 . .
C32 C31 H31 120.0 . .
C27 C32 H32 120.0 . .
C31 C32 C27 120.0 . .
C31 C32 H32 120.0 . .
C25A S4A Au9 100.2(9) . .
S4A C25A H25C 109.5 . .
S4A C25A H25D 109.5 . .
H25C C25A H25D 108.1 . .
C26A C25A S4A 110.7(10) . .
C26A C25A H25C 109.5 . .
C26A C25A H25D 109.5 . .
C25A C26A H26C 109.3 . .
C25A C26A H26D 109.3 . .
H26C C26A H26D 108.0 . .
C27A C26A C25A 111.6(12) . .
C27A C26A H26C 109.3 . .
C27A C26A H26D 109.3 . .
C28A C27A C26A 117.7(13) . .
C28A C27A C32A 120.0 . .
C32A C27A C26A 122.1(13) . .
C27A C28A H28A 120.0 . .
C29A C28A C27A 120.0 . .
C29A C28A H28A 120.0 . .
C28A C29A H29A 120.0 . .
C28A C29A C30A 120.0 . .
C30A C29A H29A 120.0 . .
C29A C30A H30A 120.0 . .
C29A C30A C31A 120.0 . .
C31A C30A H30A 120.0 . .
C30A C31A H31A 120.0 . .
C32A C31A C30A 120.0 . .
C32A C31A H31A 120.0 . .
C27A C32A H32A 120.0 . .
C31A C32A C27A 120.0 . .
C31A C32A H32A 120.0 . .
Au12 S5 Au5 83.61(8) . .
C33 S5 Au5 104.7(2) . .
C33 S5 Au12 101.0(3) . .
Au8 S6 Au6 84.52(7) 2 .
C41 S6 Au6 107.8(2) . .
C41 S6 Au8 105.6(3) . 2
Au9 S7 Au7 103.69(10) . 2
C49 S7 Au7 102.1(3) . 2
C49 S7 Au9 104.9(3) . .
Au11 S8 Au10 83.26(8) . .
C57 S8 Au10 101.7(3) . .
C57 S8 Au11 105.4(3) . .
Au12 S9 Au13 103.12(9) . .
C65 S9 Au12 101.4(3) . .
C65 S9 Au13 104.4(3) . .
S1 C1 H1A 109.5 . .
S1 C1 H1B 109.5 . .
H1A C1 H1B 108.0 . .
C2 C1 S1 110.9(5) . .
C2 C1 H1A 109.4 . .
C2 C1 H1B 109.4 . .
C1 C2 H2A 109.1 . .
C1 C2 H2B 109.1 . .
H2A C2 H2B 107.8 . .
C3 C2 C1 112.5(6) . .
C3 C2 H2A 109.1 . .
C3 C2 H2B 109.1 . .
C4 C3 C2 117.8(5) . .
C4 C3 C8 120.0 . .
C8 C3 C2 122.1(5) . .
C3 C4 H4 120.0 . .
C5 C4 C3 120.0 . .
C5 C4 H4 120.0 . .
C4 C5 H5 120.0 . .
C4 C5 C6 120.0 . .
C6 C5 H5 120.0 . .
C5 C6 H6 120.0 . .
C7 C6 C5 120.0 . .
C7 C6 H6 120.0 . .
C6 C7 H7 120.0 . .
C6 C7 C8 120.0 . .
C8 C7 H7 120.0 . .
C3 C8 H8 120.0 . .
C7 C8 C3 120.0 . .
C7 C8 H8 120.0 . .
S2 C9 H9A 109.3 . .
S2 C9 H9B 109.3 . .
H9A C9 H9B 108.0 . .
C10 C9 S2 111.4(6) . .
C10 C9 H9A 109.3 . .
C10 C9 H9B 109.3 . .
C9 C10 H10A 108.9 . .
C9 C10 H10B 108.9 . .
H10A C10 H10B 107.8 . .
C11 C10 C9 113.2(7) . .
C11 C10 H10A 108.9 . .
C11 C10 H10B 108.9 . .
C12 C11 C10 120.6(6) . .
C12 C11 C16 120.0 . .
C16 C11 C10 119.4(6) . .
C11 C12 H12 120.0 . .
C13 C12 C11 120.0 . .
C13 C12 H12 120.0 . .
C12 C13 H13 120.0 . .
C12 C13 C14 120.0 . .
C14 C13 H13 120.0 . .
C13 C14 H14 120.0 . .
C13 C14 C15 120.0 . .
C15 C14 H14 120.0 . .
C14 C15 H15 120.0 . .
C16 C15 C14 120.0 . .
C16 C15 H15 120.0 . .
C11 C16 H16 120.0 . .
C15 C16 C11 120.0 . .
C15 C16 H16 120.0 . .
S3 C17 H17A 108.6 . .
S3 C17 H17B 108.6 . .
H17A C17 H17B 107.6 . .
C18 C17 S3 114.7(6) . .
C18 C17 H17A 108.6 . .
C18 C17 H17B 108.6 . .
C17 C18 H18A 110.1 . .
C17 C18 H18B 110.1 . .
H18A C18 H18B 108.4 . .
C19 C18 C17 108.1(7) . .
C19 C18 H18A 110.1 . .
C19 C18 H18B 110.1 . .
C20 C19 C18 120.8(7) . .
C20 C19 C24 120.0 . .
C24 C19 C18 119.2(7) . .
C19 C20 H20 120.0 . .
C21 C20 C19 120.0 . .
C21 C20 H20 120.0 . .
C20 C21 H21 120.0 . .
C20 C21 C22 120.0 . .
C22 C21 H21 120.0 . .
C21 C22 H22 120.0 . .
C23 C22 C21 120.0 . .
C23 C22 H22 120.0 . .
C22 C23 H23 120.0 . .
C22 C23 C24 120.0 . .
C24 C23 H23 120.0 . .
C19 C24 H24 120.0 . .
C23 C24 C19 120.0 . .
C23 C24 H24 120.0 . .
S5 C33 H33A 109.3 . .
S5 C33 H33B 109.3 . .
H33A C33 H33B 108.0 . .
C34 C33 S5 111.6(5) . .
C34 C33 H33A 109.3 . .
C34 C33 H33B 109.3 . .
C33 C34 H34A 109.0 . .
C33 C34 H34B 109.0 . .
H34A C34 H34B 107.8 . .
C35 C34 C33 112.9(6) . .
C35 C34 H34A 109.0 . .
C35 C34 H34B 109.0 . .
C36 C35 C34 119.8(6) . .
C36 C35 C40 120.0 . .
C40 C35 C34 120.2(6) . .
C35 C36 H36 120.0 . .
C35 C36 C37 120.0 . .
C37 C36 H36 120.0 . .
C36 C37 H37 120.0 . .
C38 C37 C36 120.0 . .
C38 C37 H37 120.0 . .
C37 C38 H38 120.0 . .
C37 C38 C39 120.0 . .
C39 C38 H38 120.0 . .
C38 C39 H39 120.0 . .
C38 C39 C40 120.0 . .
C40 C39 H39 120.0 . .
C35 C40 H40 120.0 . .
C39 C40 C35 120.0 . .
C39 C40 H40 120.0 . .
S6 C41 H41A 109.3 . .
S6 C41 H41B 109.3 . .
H41A C41 H41B 108.0 . .
C42 C41 S6 111.6(5) . .
C42 C41 H41A 109.3 . .
C42 C41 H41B 109.3 . .
C41 C42 H42A 109.5 . .
C41 C42 H42B 109.5 . .
H42A C42 H42B 108.0 . .
C43 C42 C41 110.9(6) . .
C43 C42 H42A 109.5 . .
C43 C42 H42B 109.5 . .
C44 C43 C42 119.2(6) . .
C44 C43 C48 120.0 . .
C48 C43 C42 120.7(6) . .
C43 C44 H44 120.0 . .
C45 C44 C43 120.0 . .
C45 C44 H44 120.0 . .
C44 C45 H45 120.0 . .
C44 C45 C46 120.0 . .
C46 C45 H45 120.0 . .
C45 C46 H46 120.0 . .
C47 C46 C45 120.0 . .
C47 C46 H46 120.0 . .
C46 C47 H47 120.0 . .
C46 C47 C48 120.0 . .
C48 C47 H47 120.0 . .
C43 C48 H48 120.0 . .
C47 C48 C43 120.0 . .
C47 C48 H48 120.0 . .
S7 C49 H49A 109.3 . .
S7 C49 H49B 109.3 . .
H49A C49 H49B 107.9 . .
C50 C49 S7 111.8(5) . .
C50 C49 H49A 109.3 . .
C50 C49 H49B 109.3 . .
C49 C50 H50A 109.7 . .
C49 C50 H50B 109.7 . .
C49 C50 H50C 109.5 . .
C49 C50 H50D 109.5 . .
H50A C50 H50B 108.2 . .
H50C C50 H50D 108.1 . .
C51 C50 C49 109.9(9) . .
C51 C50 H50A 109.7 . .
C51 C50 H50B 109.7 . .
C51A C50 C49 110.8(10) . .
C51A C50 H50C 109.5 . .
C51A C50 H50D 109.5 . .
C52 C51 C50 120.5(12) . .
C52 C51 C56 120.0 . .
C56 C51 C50 119.5(12) . .
C51 C52 H52 120.0 . .
C53 C52 C51 120.0 . .
C53 C52 H52 120.0 . .
C52 C53 H53 120.0 . .
C52 C53 C54 120.0 . .
C54 C53 H53 120.0 . .
C53 C54 H54 120.0 . .
C55 C54 C53 120.0 . .
C55 C54 H54 120.0 . .
C54 C55 H55 120.0 . .
C54 C55 C56 120.0 . .
C56 C55 H55 120.0 . .
C51 C56 H56 120.0 . .
C55 C56 C51 120.0 . .
C55 C56 H56 120.0 . .
C52A C51A C50 119.6(13) . .
C52A C51A C56A 120.0 . .
C56A C51A C50 120.1(13) . .
C51A C52A H52A 120.0 . .
C51A C52A C53A 120.0 . .
C53A C52A H52A 120.0 . .
C52A C53A H53A 120.0 . .
C54A C53A C52A 120.0 . .
C54A C53A H53A 120.0 . .
C53A C54A H54A 120.0 . .
C53A C54A C55A 120.0 . .
C55A C54A H54A 120.0 . .
C54A C55A H55A 120.0 . .
C56A C55A C54A 120.0 . .
C56A C55A H55A 120.0 . .
C51A C56A H56A 120.0 . .
C55A C56A C51A 120.0 . .
C55A C56A H56A 120.0 . .
S8 C57 H57A 109.1 . .
S8 C57 H57B 109.1 . .
H57A C57 H57B 107.9 . .
C58 C57 S8 112.4(5) . .
C58 C57 H57A 109.1 . .
C58 C57 H57B 109.1 . .
C57 C58 H58A 109.6 . .
C57 C58 H58B 109.6 . .
H58A C58 H58B 108.1 . .
C59 C58 C57 110.3(6) . .
C59 C58 H58A 109.6 . .
C59 C58 H58B 109.6 . .
C60 C59 C58 121.5(7) . .
C60 C59 C64 120.0 . .
C64 C59 C58 118.3(7) . .
C59 C60 H60 120.0 . .
C61 C60 C59 120.0 . .
C61 C60 H60 120.0 . .
C60 C61 H61 120.0 . .
C60 C61 C62 120.0 . .
C62 C61 H61 120.0 . .
C61 C62 H62 120.0 . .
C61 C62 C63 120.0 . .
C63 C62 H62 120.0 . .
C62 C63 H63 120.0 . .
C62 C63 C64 120.0 . .
C64 C63 H63 120.0 . .
C59 C64 H64 120.0 . .
C63 C64 C59 120.0 . .
C63 C64 H64 120.0 . .
S9 C65 H65A 109.2 . .
S9 C65 H65B 109.2 . .
H65A C65 H65B 107.9 . .
C66 C65 S9 111.8(5) . .
C66 C65 H65A 109.2 . .
C66 C65 H65B 109.2 . .
C65 C66 H66A 109.6 . .
C65 C66 H66B 109.6 . .
H66A C66 H66B 108.1 . .
C67 C66 C65 110.2(6) . .
C67 C66 H66A 109.6 . .
C67 C66 H66B 109.6 . .
C68 C67 C66 120.2(6) . .
C68 C67 C72 120.0 . .
C72 C67 C66 119.8(6) . .
C67 C68 H68 120.0 . .
C69 C68 C67 120.0 . .
C69 C68 H68 120.0 . .
C68 C69 H69 120.0 . .
C68 C69 C70 120.0 . .
C70 C69 H69 120.0 . .
C69 C70 H70 120.0 . .
C71 C70 C69 120.0 . .
C71 C70 H70 120.0 . .
C70 C71 H71 120.0 . .
C70 C71 C72 120.0 . .
C72 C71 H71 120.0 . .
C67 C72 H72 120.0 . .
C71 C72 C67 120.0 . .
C71 C72 H72 120.0 . .

loop_
_geom_bond_atom_site_label_1
_geom_bond_atom_site_label_2
_geom_bond_distance
_geom_bond_site_symmetry_2
Au1 Au3 2.7484(10) .
Au1 Au3 2.7485(10) 2
Au1 Au6 2.7531(10) .
Au1 Au6 2.7531(10) 2
Au1 Au10 2.7431(11) 2
Au1 Au10 2.7432(11) .
Au1 Ag3 2.7485(10) 2
Au1 Ag6 2.7531(10) 2
Au1 Ag10 2.7431(11) 2
Au2 Au3 2.9253(11) .
Au2 Au4 2.9264(10) 2
Au2 Au5 2.8222(12) 2
Au2 Au6 2.9358(11) .
Au2 Au7 3.1072(11) .
Au2 Au9 3.1973(13) 2
Au2 Au10 2.9268(12) .
Au2 Au13 3.1728(13) .
Au2 S2 2.433(2) .
Au3 Au4 2.8311(12) .
Au3 Au5 2.9027(12) 2
Au3 Au6 2.9096(12) 2
Au3 Au7 3.1646(13) .
Au3 Au8 3.1693(11) .
Au3 Au10 2.9019(11) .
Au3 Au11 3.1583(13) .
Au3 S1 2.420(2) .
Au4 Au2 2.9264(10) 2
Au4 Au5 2.9381(13) .
Au4 Au6 2.9301(13) 2
Au4 Au8 3.1112(13) .
Au4 Au9 3.2216(12) .
Au4 Au10 2.9199(12) .
Au4 Au11 3.1525(11) .
Au4 S4 2.504(5) .
Au5 Au2 2.8222(12) 2
Au5 Au3 2.9028(12) 2
Au5 Au6 2.9129(12) .
Au5 Au7 3.2676(12) 2
Au5 Au9 3.0526(11) .
Au5 Au10 2.9344(11) .
Au5 Au12 3.1673(13) .
Au5 S5 2.444(2) .
Au6 Au3 2.9096(12) 2
Au6 Au4 2.9302(13) 2
Au6 Au8 3.1789(11) 2
Au6 Au10 2.8153(11) .
Au6 Au12 3.2514(14) .
Au6 Au13 3.0678(12) .
Au6 S6 2.423(2) .
Au7 Au5 3.2676(11) 2
Au7 Ag5 3.2676(11) 2
Au7 S1 2.313(2) .
Au7 S7 2.306(2) 2
Au8 Au6 3.1787(11) 2
Au8 Ag6 3.1787(11) 2
Au8 S3 2.302(2) .
Au8 S6 2.302(2) 2
Au9 Au2 3.1974(13) 2
Au9 Ag2 3.1974(13) 2
Au9 S4 2.240(5) .
Au9 S4A 2.403(5) .
Au9 S7 2.300(3) .
Au10 Au11 3.1559(12) .
Au10 Au12 3.0317(11) .
Au10 Au13 3.2241(12) .
Au10 S8 2.446(2) .
Au11 S3 2.315(2) .
Au11 S8 2.302(2) .
Au12 S5 2.305(3) .
Au12 S9 2.304(3) .
Au13 S2 2.306(2) .
Au13 S9 2.305(2) .
S1 C1 1.836(6) .
S2 C9 1.827(6) .
S3 C17 1.838(6) .
S4 C25 1.833(8) .
C25 H25A 0.9900 .
C25 H25B 0.9900 .
C25 C26 1.528(8) .
C26 H26A 0.9900 .
C26 H26B 0.9900 .
C26 C27 1.504(8) .
C27 C28 1.3900 .
C27 C32 1.3900 .
C28 H28 0.9500 .
C28 C29 1.3900 .
C29 H29 0.9500 .
C29 C30 1.3900 .
C30 H30 0.9500 .
C30 C31 1.3900 .
C31 H31 0.9500 .
C31 C32 1.3900 .
C32 H32 0.9500 .
S4A C25A 1.839(8) .
C25A H25C 0.9900 .
C25A H25D 0.9900 .
C25A C26A 1.529(8) .
C26A H26C 0.9900 .
C26A H26D 0.9900 .
C26A C27A 1.503(8) .
C27A C28A 1.3900 .
C27A C32A 1.3900 .
C28A H28A 0.9500 .
C28A C29A 1.3900 .
C29A H29A 0.9500 .
C29A C30A 1.3900 .
C30A H30A 0.9500 .
C30A C31A 1.3900 .
C31A H31A 0.9500 .
C31A C32A 1.3900 .
C32A H32A 0.9500 .
S5 C33 1.831(6) .
S6 Au8 2.302(2) 2
S6 C41 1.824(6) .
S7 Au7 2.306(2) 2
S7 C49 1.840(6) .
S8 C57 1.832(7) .
S9 C65 1.836(6) .
C1 H1A 0.9900 .
C1 H1B 0.9900 .
C1 C2 1.529(7) .
C2 H2A 0.9900 .
C2 H2B 0.9900 .
C2 C3 1.506(7) .
C3 C4 1.3900 .
C3 C8 1.3900 .
C4 H4 0.9500 .
C4 C5 1.3900 .
C5 H5 0.9500 .
C5 C6 1.3900 .
C6 H6 0.9500 .
C6 C7 1.3900 .
C7 H7 0.9500 .
C7 C8 1.3900 .
C8 H8 0.9500 .
C9 H9A 0.9900 .
C9 H9B 0.9900 .
C9 C10 1.537(7) .
C10 H10A 0.9900 .
C10 H10B 0.9900 .
C10 C11 1.501(7) .
C11 C12 1.3900 .
C11 C16 1.3900 .
C12 H12 0.9500 .
C12 C13 1.3900 .
C13 H13 0.9500 .
C13 C14 1.3900 .
C14 H14 0.9500 .
C14 C15 1.3900 .
C15 H15 0.9500 .
C15 C16 1.3900 .
C16 H16 0.9500 .
C17 H17A 0.9900 .
C17 H17B 0.9900 .
C17 C18 1.536(7) .
C18 H18A 0.9900 .
C18 H18B 0.9900 .
C18 C19 1.501(7) .
C19 C20 1.3900 .
C19 C24 1.3900 .
C20 H20 0.9500 .
C20 C21 1.3900 .
C21 H21 0.9500 .
C21 C22 1.3900 .
C22 H22 0.9500 .
C22 C23 1.3900 .
C23 H23 0.9500 .
C23 C24 1.3900 .
C24 H24 0.9500 .
C33 H33A 0.9900 .
C33 H33B 0.9900 .
C33 C34 1.531(7) .
C34 H34A 0.9900 .
C34 H34B 0.9900 .
C34 C35 1.497(7) .
C35 C36 1.3900 .
C35 C40 1.3900 .
C36 H36 0.9500 .
C36 C37 1.3900 .
C37 H37 0.9500 .
C37 C38 1.3900 .
C38 H38 0.9500 .
C38 C39 1.3900 .
C39 H39 0.9500 .
C39 C40 1.3900 .
C40 H40 0.9500 .
C41 H41A 0.9900 .
C41 H41B 0.9900 .
C41 C42 1.530(7) .
C42 H42A 0.9900 .
C42 H42B 0.9900 .
C42 C43 1.503(7) .
C43 C44 1.3900 .
C43 C48 1.3900 .
C44 H44 0.9500 .
C44 C45 1.3900 .
C45 H45 0.9500 .
C45 C46 1.3900 .
C46 H46 0.9500 .
C46 C47 1.3900 .
C47 H47 0.9500 .
C47 C48 1.3900 .
C48 H48 0.9500 .
C49 H49A 0.9900 .
C49 H49B 0.9900 .
C49 C50 1.527(7) .
C50 H50A 0.9900 .
C50 H50B 0.9900 .
C50 H50C 0.9900 .
C50 H50D 0.9900 .
C50 C51 1.502(6) .
C50 C51A 1.500(6) .
C51 C52 1.3900 .
C51 C56 1.3900 .
C52 H52 0.9500 .
C52 C53 1.3900 .
C53 H53 0.9500 .
C53 C54 1.3900 .
C54 H54 0.9500 .
C54 C55 1.3900 .
C55 H55 0.9500 .
C55 C56 1.3900 .
C56 H56 0.9500 .
C51A C52A 1.3900 .
C51A C56A 1.3900 .
C52A H52A 0.9500 .
C52A C53A 1.3900 .
C53A H53A 0.9500 .
C53A C54A 1.3900 .
C54A H54A 0.9500 .
C54A C55A 1.3900 .
C55A H55A 0.9500 .
C55A C56A 1.3900 .
C56A H56A 0.9500 .
C57 H57A 0.9900 .
C57 H57B 0.9900 .
C57 C58 1.533(7) .
C58 H58A 0.9900 .
C58 H58B 0.9900 .
C58 C59 1.500(7) .
C59 C60 1.3900 .
C59 C64 1.3900 .
C60 H60 0.9500 .
C60 C61 1.3900 .
C61 H61 0.9500 .
C61 C62 1.3900 .
C62 H62 0.9500 .
C62 C63 1.3900 .
C63 H63 0.9500 .
C63 C64 1.3900 .
C64 H64 0.9500 .
C65 H65A 0.9900 .
C65 H65B 0.9900 .
C65 C66 1.527(7) .
C66 H66A 0.9900 .
C66 H66B 0.9900 .
C66 C67 1.503(7) .
C67 C68 1.3900 .
C67 C72 1.3900 .
C68 H68 0.9500 .
C68 C69 1.3900 .
C69 H69 0.9500 .
C69 C70 1.3900 .
C70 H70 0.9500 .
C70 C71 1.3900 .
C71 H71 0.9500 .
C71 C72 1.3900 .
C72 H72 0.9500 .

loop_
_geom_torsion_atom_site_label_1
_geom_torsion_atom_site_label_2
_geom_torsion_atom_site_label_3
_geom_torsion_atom_site_label_4
_geom_torsion
_geom_torsion_site_symmetry_1
Au2 S2 C9 C10 -172.4(5) .
Au3 S1 C1 C2 -175.7(5) .
Au4 S4 C25 C26 -31.1(19) .
Au5 S5 C33 C34 -161.2(6) .
Au6 S6 C41 C42 172.9(6) .
Au7 S1 C1 C2 95.9(6) .
Au7 S7 C49 C50 -172.5(7) 2
Au8 S3 C17 C18 179.2(7) .
Au8 S6 C41 C42 83.7(7) 2
Au9 S4 C25 C26 57.8(17) .
Au9 S4A C25A C26A -79.8(17) .
Au9 S7 C49 C50 -64.6(8) .
Au10 S8 C57 C58 -145.8(7) .
Au11 S3 C17 C18 73.5(8) .
Au11 S8 C57 C58 -59.7(8) .
Au12 S5 C33 C34 -75.0(7) .
Au12 S9 C65 C66 79.6(7) .
Au13 S2 C9 C10 -82.7(7) .
Au13 S9 C65 C66 -173.5(7) .
S1 C1 C2 C3 -73.9(8) .
S2 C9 C10 C11 67.1(9) .
S3 C17 C18 C19 -166.4(7) .
S4 C25 C26 C27 -168.9(15) .
C25 C26 C27 C28 110.6(17) .
C25 C26 C27 C32 -68(2) .
C26 C27 C28 C29 -178.8(15) .
C26 C27 C32 C31 178.8(15) .
C27 C28 C29 C30 0.0 .
C28 C27 C32 C31 0.0 .
C28 C29 C30 C31 0.0 .
C29 C30 C31 C32 0.0 .
C30 C31 C32 C27 0.0 .
C32 C27 C28 C29 0.0 .
S4A C25A C26A C27A 166.8(15) .
C25A C26A C27A C28A 107.1(18) .
C25A C26A C27A C32A -77(2) .
C26A C27A C28A C29A 176.2(15) .
C26A C27A C32A C31A -176.1(16) .
C27A C28A C29A C30A 0.0 .
C28A C27A C32A C31A 0.0 .
C28A C29A C30A C31A 0.0 .
C29A C30A C31A C32A 0.0 .
C30A C31A C32A C27A 0.0 .
C32A C27A C28A C29A 0.0 .
S5 C33 C34 C35 -179.4(6) .
S6 C41 C42 C43 154.5(7) .
S7 C49 C50 C51 173.6(10) .
S7 C49 C50 C51A 167.8(10) .
S8 C57 C58 C59 -169.1(7) .
S9 C65 C66 C67 179.2(7) .
C1 C2 C3 C4 -79.9(7) .
C1 C2 C3 C8 96.1(7) .
C2 C3 C4 C5 176.1(6) .
C2 C3 C8 C7 -175.9(6) .
C3 C4 C5 C6 0.0 .
C4 C3 C8 C7 0.0 .
C4 C5 C6 C7 0.0 .
C5 C6 C7 C8 0.0 .
C6 C7 C8 C3 0.0 .
C8 C3 C4 C5 0.0 .
C9 C10 C11 C12 -102.1(7) .
C9 C10 C11 C16 77.9(8) .
C10 C11 C12 C13 179.9(6) .
C10 C11 C16 C15 -179.9(6) .
C11 C12 C13 C14 0.0 .
C12 C11 C16 C15 0.0 .
C12 C13 C14 C15 0.0 .
C13 C14 C15 C16 0.0 .
C14 C15 C16 C11 0.0 .
C16 C11 C12 C13 0.0 .
C17 C18 C19 C20 -79.3(9) .
C17 C18 C19 C24 98.9(9) .
C18 C19 C20 C21 178.2(7) .
C18 C19 C24 C23 -178.2(7) .
C19 C20 C21 C22 0.0 .
C20 C19 C24 C23 0.0 .
C20 C21 C22 C23 0.0 .
C21 C22 C23 C24 0.0 .
C22 C23 C24 C19 0.0 .
C24 C19 C20 C21 0.0 .
C33 C34 C35 C36 -70.6(9) .
C33 C34 C35 C40 109.4(7) .
C34 C35 C36 C37 180.0(6) .
C34 C35 C40 C39 180.0(6) .
C35 C36 C37 C38 0.0 .
C36 C35 C40 C39 0.0 .
C36 C37 C38 C39 0.0 .
C37 C38 C39 C40 0.0 .
C38 C39 C40 C35 0.0 .
C40 C35 C36 C37 0.0 .
C41 C42 C43 C44 69.0(10) .
C41 C42 C43 C48 -109.5(8) .
C42 C43 C44 C45 -178.5(7) .
C42 C43 C48 C47 178.5(7) .
C43 C44 C45 C46 0.0 .
C44 C43 C48 C47 0.0 .
C44 C45 C46 C47 0.0 .
C45 C46 C47 C48 0.0 .
C46 C47 C48 C43 0.0 .
C48 C43 C44 C45 0.0 .
C49 C50 C51 C52 -62.1(15) .
C49 C50 C51 C56 120.9(12) .
C49 C50 C51A C52A -83.9(15) .
C49 C50 C51A C56A 90.0(16) .
C50 C51 C52 C53 -177.0(15) .
C50 C51 C56 C55 177.0(15) .
C50 C51A C52A C53A 173.9(16) .
C50 C51A C56A C55A -173.9(17) .
C51 C50 C51A C52A -165(14) .
C51 C50 C51A C56A 9(12) .
C51 C52 C53 C54 0.0 .
C52 C51 C56 C55 0.0 .
C52 C53 C54 C55 0.0 .
C53 C54 C55 C56 0.0 .
C54 C55 C56 C51 0.0 .
C56 C51 C52 C53 0.0 .
C51A C50 C51 C52 39(13) .
C51A C50 C51 C56 -138(13) .
C51A C52A C53A C54A 0.0 .
C52A C51A C56A C55A 0.0 .
C52A C53A C54A C55A 0.0 .
C53A C54A C55A C56A 0.0 .
C54A C55A C56A C51A 0.0 .
C56A C51A C52A C53A 0.0 .
C57 C58 C59 C60 -70.7(10) .
C57 C58 C59 C64 103.7(8) .
C58 C59 C60 C61 174.3(7) .
C58 C59 C64 C63 -174.5(7) .
C59 C60 C61 C62 0.0 .
C60 C59 C64 C63 0.0 .
C60 C61 C62 C63 0.0 .
C61 C62 C63 C64 0.0 .
C62 C63 C64 C59 0.0 .
C64 C59 C60 C61 0.0 .
C65 C66 C67 C68 -96.5(8) .
C65 C66 C67 C72 82.4(9) .
C66 C67 C68 C69 178.9(7) .
C66 C67 C72 C71 -179.0(7) .
C67 C68 C69 C70 0.0 .
C68 C67 C72 C71 0.0 .
C68 C69 C70 C71 0.0 .
C69 C70 C71 C72 0.0 .
C70 C71 C72 C67 0.0 .
C72 C67 C68 C69 0.0 .
